data_4303601
loop_
_publ_author_name
'Shigehisa Akine'
'Yoko Morita'
'Fumihiko Utsuno'
'Tatsuya Nabeshima'

_publ_contact_author_address
;
Tsukuba, Ibaraki 305-8571, Japan
;
_publ_contact_author_email akine@chem.tsukuba.ac.jp
_publ_contact_author_fax +81-29-853-4527
_publ_contact_author_name 'Shigehisa Akine'
_publ_contact_author_phone +81-29-853-4527
_publ_section_title
;
Multiple Folding Structures Mediated by Metal Coordination of Acyclic
Multidentate Ligand
;
_journal_name_full 'Inorganic Chemistry'
_journal_page_first 10670
_journal_page_last 10678
_journal_paper_doi 10.1021/ic901372k
_journal_volume 48
_journal_year 2009
_chemical_formula_moiety C48H59.50F6LaN4O18.75PZn2
_chemical_formula_sum 'C48 H59.5 F6 La N4 O18.75 P Zn2'
_chemical_formula_weight 1407.12
_chemical_name_common LZn2La(OAc)2(PF6)(Et2O)1.5(H2O)0.25
_chemical_name_systematic
; 
 ? 
;
_space_group_IT_number 88
_symmetry_cell_setting tetragonal
_symmetry_space_group_name_Hall '-I 4ad'
_symmetry_space_group_name_H-M 'I 41/a :2'
_atom_sites_solution_hydrogens geom
_atom_sites_solution_primary direct
_atom_sites_solution_secondary difmap
_audit_creation_method SHELXL-97
_cell_angle_alpha 90.00
_cell_angle_beta 90.00
_cell_angle_gamma 90.00
_cell_formula_units_Z 16
_cell_length_a 21.226(2)
_cell_length_b 21.226(2)
_cell_length_c 49.463(5)
_cell_measurement_reflns_used 105750
_cell_measurement_temperature 120
_cell_measurement_theta_max 27.00
_cell_measurement_theta_min 3.03
_cell_volume 22285(4)
_computing_cell_refinement 'Rapid AUTO (Rigaku Corp.)'
_computing_data_collection 'Rapid AUTO (Rigaku Corp.)'
_computing_data_reduction 'Rapid AUTO (Rigaku Corp.)'
_computing_molecular_graphics ORTEP-3
_computing_publication_material ORTEP-3
_computing_structure_refinement 'SHELXL-97 (Sheldrick, 1997)'
_computing_structure_solution 'DIRDIF99 (Beurskens et al., 1999)'
_diffrn_ambient_temperature 120
_diffrn_measured_fraction_theta_full 0.998
_diffrn_measured_fraction_theta_max 0.998
_diffrn_measurement_device_type 'Rigaku R-AXIS Rapid'
_diffrn_measurement_method IP
_diffrn_radiation_monochromator graphite
_diffrn_radiation_source 'fine-focus sealed tube'
_diffrn_radiation_type MoK\a
_diffrn_radiation_wavelength 0.71069
_diffrn_reflns_av_R_equivalents 0.0296
_diffrn_reflns_av_sigmaI/netI 0.0151
_diffrn_reflns_limit_h_max 27
_diffrn_reflns_limit_h_min -27
_diffrn_reflns_limit_k_max 24
_diffrn_reflns_limit_k_min -27
_diffrn_reflns_limit_l_max 59
_diffrn_reflns_limit_l_min -63
_diffrn_reflns_number 105750
_diffrn_reflns_theta_full 27.00
_diffrn_reflns_theta_max 27.00
_diffrn_reflns_theta_min 3.03
_diffrn_standards_decay_% 0
_diffrn_standards_interval_count 0
_diffrn_standards_interval_time 0
_diffrn_standards_number 0
_exptl_absorpt_coefficient_mu 1.731
_exptl_absorpt_correction_T_max 0.7233
_exptl_absorpt_correction_T_min 0.5825
_exptl_absorpt_correction_type multi-scan
_exptl_absorpt_process_details 'Rapid AUTO (Rigaku Corp.)'
_exptl_crystal_colour 'pale yellow'
_exptl_crystal_density_diffrn 1.678
_exptl_crystal_density_method 'not measured'
_exptl_crystal_description prismatic
_exptl_crystal_F_000 11384
_exptl_crystal_size_max 0.35
_exptl_crystal_size_mid 0.35
_exptl_crystal_size_min 0.20
_refine_diff_density_max 1.925
_refine_diff_density_min -0.801
_refine_diff_density_rms 0.124
_refine_ls_extinction_method none
_refine_ls_goodness_of_fit_ref 1.059
_refine_ls_hydrogen_treatment constr
_refine_ls_matrix_type full
_refine_ls_number_parameters 772
_refine_ls_number_reflns 12150
_refine_ls_number_restraints 24
_refine_ls_restrained_S_all 1.063
_refine_ls_R_factor_all 0.0429
_refine_ls_R_factor_gt 0.0405
_refine_ls_shift/su_max 0.001
_refine_ls_shift/su_mean 0.000
_refine_ls_structure_factor_coef Fsqd
_refine_ls_weighting_details 'calc w=1/[\s^2^(Fo^2^)+(0.0697P)^2^+84.7790P] where P=(Fo^2^+2Fc^2^)/3'
_refine_ls_weighting_scheme calc
_refine_ls_wR_factor_gt 0.1123
_refine_ls_wR_factor_ref 0.1144
_reflns_number_gt 11434
_reflns_number_total 12150
_reflns_threshold_expression >2sigma(I)
_cod_data_source_file ic901372k_si_002_08.cif
_cod_data_source_block LZn2La
_cod_original_sg_symbol_H-M 'I 41/a'
_cod_original_formula_sum 'C48 H59.50 F6 La N4 O18.75 P Zn2'
_cod_database_code 4303601

loop_
_symmetry_equiv_pos_as_xyz
'x, y, z'
'-x, -y+1/2, z'
'-y+3/4, x+1/4, z+1/4'
'y+1/4, -x+1/4, z+1/4'
'x+1/2, y+1/2, z+1/2'
'-x+1/2, -y+1, z+1/2'
'-y+5/4, x+3/4, z+3/4'
'y+3/4, -x+3/4, z+3/4'
'-x, -y, -z'
'x, y-1/2, -z'
'y-3/4, -x-1/4, -z-1/4'
'-y-1/4, x-1/4, -z-1/4'
'-x+1/2, -y+1/2, -z+1/2'
'x+1/2, y, -z+1/2'
'y-1/4, -x+1/4, -z+1/4'
'-y+1/4, x+1/4, -z+1/4'

loop_
_atom_site_label
_atom_site_type_symbol
_atom_site_fract_x
_atom_site_fract_y
_atom_site_fract_z
_atom_site_U_iso_or_equiv
_atom_site_adp_type
_atom_site_occupancy
_atom_site_symmetry_multiplicity
_atom_site_calc_flag
_atom_site_refinement_flags
_atom_site_disorder_assembly
_atom_site_disorder_group
La1 La 0.226739(8) 0.497937(8) 0.199388(3) 0.01911(7) Uani 1 1 d . . .
Zn1 Zn 0.320459(17) 0.568115(17) 0.148886(7) 0.02226(9) Uani 1 1 d . . .
Zn2 Zn 0.139724(16) 0.425524(17) 0.252468(7) 0.02067(9) Uani 1 1 d . . .
C1 C 0.44874(16) 0.53289(16) 0.18743(7) 0.0267(7) Uani 1 1 d . . .
C2 C 0.38850(15) 0.52408(15) 0.19900(6) 0.0227(6) Uani 1 1 d . . .
C3 C 0.38560(15) 0.51339(15) 0.22710(7) 0.0236(6) Uani 1 1 d . . .
C4 C 0.43858(16) 0.51700(17) 0.24319(7) 0.0296(7) Uani 1 1 d . . .
H1 H 0.4351 0.5123 0.2622 0.036 Uiso 1 1 calc R . .
C5 C 0.49747(17) 0.52760(19) 0.23136(8) 0.0340(8) Uani 1 1 d . . .
H2 H 0.5340 0.5304 0.2424 0.041 Uiso 1 1 calc R . .
C6 C 0.50260(17) 0.53387(18) 0.20398(8) 0.0326(8) Uani 1 1 d . . .
H3 H 0.5430 0.5389 0.1960 0.039 Uiso 1 1 calc R . .
O1 O 0.33594(10) 0.52452(11) 0.18517(4) 0.0239(5) Uani 1 1 d . . .
O2 O 0.32564(10) 0.50143(11) 0.23626(4) 0.0237(4) Uani 1 1 d . . .
C7 C 0.32005(16) 0.48948(17) 0.26487(6) 0.0275(7) Uani 1 1 d . . .
H4 H 0.3478 0.4545 0.2699 0.041 Uiso 1 1 calc R . .
H5 H 0.2763 0.4785 0.2692 0.041 Uiso 1 1 calc R . .
H6 H 0.3322 0.5273 0.2750 0.041 Uiso 1 1 calc R . .
C8 C 0.45796(17) 0.54002(17) 0.15850(8) 0.0306(7) Uani 1 1 d . . .
H7 H 0.4993 0.5341 0.1516 0.037 Uiso 1 1 calc R . .
N1 N 0.41396(14) 0.55375(14) 0.14170(6) 0.0275(6) Uani 1 1 d . . .
O3 O 0.43520(13) 0.55189(13) 0.11442(5) 0.0359(6) Uani 1 1 d . . .
C9 C 0.44082(19) 0.6144(2) 0.10365(8) 0.0385(9) Uani 1 1 d . . .
H8 H 0.4526 0.6111 0.0843 0.046 Uiso 1 1 calc R . .
H9 H 0.4759 0.6359 0.1131 0.046 Uiso 1 1 calc R . .
C10 C 0.38312(18) 0.65510(17) 0.10577(7) 0.0310(7) Uani 1 1 d . . .
H10 H 0.3726 0.6607 0.1251 0.037 Uiso 1 1 calc R . .
H11 H 0.3930 0.6972 0.0983 0.037 Uiso 1 1 calc R . .
O4 O 0.32907(12) 0.63048(12) 0.09207(5) 0.0318(5) Uani 1 1 d . . .
N2 N 0.29864(14) 0.58332(13) 0.10754(6) 0.0262(6) Uani 1 1 d . . .
C11 C 0.25600(16) 0.55638(17) 0.09350(7) 0.0272(7) Uani 1 1 d . . .
H12 H 0.2511 0.5698 0.0753 0.033 Uiso 1 1 calc R . .
C12 C 0.21427(16) 0.50690(16) 0.10303(7) 0.0259(7) Uani 1 1 d . . .
C13 C 0.21347(15) 0.48431(15) 0.12988(6) 0.0228(6) Uani 1 1 d . . .
C14 C 0.17119(15) 0.43525(15) 0.13638(6) 0.0239(6) Uani 1 1 d . . .
C15 C 0.12955(16) 0.41079(17) 0.11772(7) 0.0284(7) Uani 1 1 d . . .
H13 H 0.1010 0.3784 0.1227 0.034 Uiso 1 1 calc R . .
C16 C 0.13013(17) 0.43451(18) 0.09138(7) 0.0309(7) Uani 1 1 d . . .
H14 H 0.1013 0.4186 0.0784 0.037 Uiso 1 1 calc R . .
C17 C 0.17225(17) 0.48073(18) 0.08417(7) 0.0294(7) Uani 1 1 d . . .
H15 H 0.1730 0.4953 0.0660 0.035 Uiso 1 1 calc R . .
O5 O 0.24910(11) 0.50709(11) 0.14947(4) 0.0238(4) Uani 1 1 d . . .
O6 O 0.17580(11) 0.41625(11) 0.16330(4) 0.0239(5) Uani 1 1 d . . .
C18 C 0.14906(19) 0.35548(16) 0.17006(7) 0.0317(7) Uani 1 1 d . . .
H16 H 0.1051 0.3538 0.1634 0.038 Uiso 1 1 calc R . .
H17 H 0.1479 0.3510 0.1900 0.038 Uiso 1 1 calc R . .
C19 C 0.1855(2) 0.30083(18) 0.15823(8) 0.0385(9) Uani 1 1 d . . .
H18 H 0.1575 0.2636 0.1569 0.046 Uiso 1 1 calc R . .
H19 H 0.1995 0.3118 0.1397 0.046 Uiso 1 1 calc R . .
O7 O 0.23881(15) 0.28551(13) 0.17433(5) 0.0384(6) Uani 1 1 d . . .
C20 C 0.2996(2) 0.30005(19) 0.16353(8) 0.0395(9) Uani 1 1 d . . .
H20 H 0.2993 0.2915 0.1439 0.047 Uiso 1 1 calc R . .
H21 H 0.3311 0.2717 0.1719 0.047 Uiso 1 1 calc R . .
C21 C 0.3199(2) 0.36825(18) 0.16817(7) 0.0357(8) Uani 1 1 d . . .
H22 H 0.3665 0.3707 0.1673 0.043 Uiso 1 1 calc R . .
H23 H 0.3028 0.3948 0.1535 0.043 Uiso 1 1 calc R . .
O8 O 0.29908(12) 0.39301(11) 0.19379(5) 0.0263(5) Uani 1 1 d . . .
C22 C 0.31067(15) 0.35779(15) 0.21696(7) 0.0237(6) Uani 1 1 d . . .
C23 C 0.26399(14) 0.36520(14) 0.23688(6) 0.0210(6) Uani 1 1 d . . .
C24 C 0.26980(15) 0.32952(15) 0.26080(6) 0.0222(6) Uani 1 1 d . . .
C25 C 0.32337(16) 0.29119(15) 0.26448(7) 0.0256(6) Uani 1 1 d . . .
H24 H 0.3277 0.2678 0.2807 0.031 Uiso 1 1 calc R . .
C26 C 0.36936(16) 0.28694(16) 0.24508(7) 0.0284(7) Uani 1 1 d . . .
H25 H 0.4056 0.2617 0.2481 0.034 Uiso 1 1 calc R . .
C27 C 0.36251(16) 0.32018(16) 0.22075(7) 0.0277(7) Uani 1 1 d . . .
H26 H 0.3935 0.3167 0.2070 0.033 Uiso 1 1 calc R . .
O9 O 0.21733(10) 0.40521(10) 0.23191(4) 0.0221(4) Uani 1 1 d . . .
C28 C 0.22276(16) 0.32859(15) 0.28212(6) 0.0238(6) Uani 1 1 d . . .
H27 H 0.2304 0.3017 0.2971 0.029 Uiso 1 1 calc R . .
N3 N 0.17181(13) 0.36092(13) 0.28243(5) 0.0240(5) Uani 1 1 d . . .
O10 O 0.13838(12) 0.34882(13) 0.30668(5) 0.0327(6) Uani 1 1 d . . .
C29 C 0.08286(17) 0.38615(19) 0.30809(7) 0.0327(8) Uani 1 1 d . . .
H28 H 0.0910 0.4273 0.2993 0.039 Uiso 1 1 calc R . .
H29 H 0.0727 0.3943 0.3273 0.039 Uiso 1 1 calc R . .
C30 C 0.02652(18) 0.35526(19) 0.29460(8) 0.0351(8) Uani 1 1 d . . .
H30 H 0.0131 0.3190 0.3058 0.042 Uiso 1 1 calc R . .
H31 H -0.0087 0.3859 0.2943 0.042 Uiso 1 1 calc R . .
O11 O 0.03716(12) 0.33355(12) 0.26764(5) 0.0322(5) Uani 1 1 d . . .
N4 N 0.05256(13) 0.38368(13) 0.24966(6) 0.0260(6) Uani 1 1 d . . .
C31 C 0.01123(16) 0.38804(17) 0.23081(7) 0.0285(7) Uani 1 1 d . . .
H32 H -0.0242 0.3609 0.2320 0.034 Uiso 1 1 calc R . .
C32 C 0.01355(16) 0.43037(17) 0.20798(7) 0.0266(7) Uani 1 1 d . . .
C33 C 0.06592(15) 0.46773(16) 0.20182(6) 0.0225(6) Uani 1 1 d . . .
C34 C 0.06200(16) 0.50826(17) 0.17905(7) 0.0264(7) Uani 1 1 d . . .
C35 C 0.00730(18) 0.5127(2) 0.16417(7) 0.0355(8) Uani 1 1 d . . .
H33 H 0.0048 0.5416 0.1495 0.043 Uiso 1 1 calc R . .
C36 C -0.04443(18) 0.4749(2) 0.17052(8) 0.0397(9) Uani 1 1 d . . .
H34 H -0.0819 0.4778 0.1601 0.048 Uiso 1 1 calc R . .
C37 C -0.04124(17) 0.4338(2) 0.19161(7) 0.0344(8) Uani 1 1 d . . .
H35 H -0.0761 0.4072 0.1954 0.041 Uiso 1 1 calc R . .
O12 O 0.11888(10) 0.46673(11) 0.21566(4) 0.0237(5) Uani 1 1 d . . .
O13 O 0.11635(11) 0.54131(12) 0.17382(5) 0.0281(5) Uani 1 1 d . . .
C38 C 0.1126(2) 0.58688(19) 0.15223(8) 0.0375(8) Uani 1 1 d . . .
H36 H 0.1011 0.5655 0.1354 0.056 Uiso 1 1 calc R . .
H37 H 0.1536 0.6075 0.1500 0.056 Uiso 1 1 calc R . .
H38 H 0.0806 0.6185 0.1566 0.056 Uiso 1 1 calc R . .
O14 O 0.22993(12) 0.61252(11) 0.19003(5) 0.0294(5) Uani 1 1 d . . .
O15 O 0.29961(14) 0.65383(12) 0.16163(5) 0.0350(6) Uani 1 1 d . . .
C39 C 0.25755(19) 0.65835(17) 0.17976(8) 0.0332(8) Uani 1 1 d . . .
C40 C 0.2390(3) 0.7236(2) 0.18826(12) 0.0685(18) Uani 1 1 d . . .
H39 H 0.2295 0.7489 0.1722 0.103 Uiso 1 1 calc R . .
H40 H 0.2738 0.7431 0.1982 0.103 Uiso 1 1 calc R . .
H41 H 0.2017 0.7215 0.1999 0.103 Uiso 1 1 calc R . .
O16 O 0.20170(11) 0.55257(11) 0.24171(5) 0.0260(5) Uani 1 1 d . . .
O17 O 0.14952(11) 0.50328(11) 0.27447(5) 0.0244(5) Uani 1 1 d . . .
C41 C 0.17460(15) 0.55245(16) 0.26408(6) 0.0238(6) Uani 1 1 d . . .
C42 C 0.1726(2) 0.61220(19) 0.28019(8) 0.0439(10) Uani 1 1 d . . .
H42 H 0.2085 0.6133 0.2927 0.066 Uiso 1 1 calc R . .
H43 H 0.1332 0.6140 0.2905 0.066 Uiso 1 1 calc R . .
H44 H 0.1749 0.6484 0.2679 0.066 Uiso 1 1 calc R . .
P1 P 0.5000 0.2500 0.35818(8) 0.0453(8) Uani 0.50 2 d SP . .
F1 F 0.4476(3) 0.2561(4) 0.33466(17) 0.076(2) Uani 0.50 1 d P . .
F2 F 0.4938(3) 0.1753(3) 0.3584(2) 0.070(2) Uani 0.50 1 d P . .
F3 F 0.4467(4) 0.2536(5) 0.3804(2) 0.075(3) Uani 0.50 1 d P . .
P2 P 0.5000 0.2500 0.13485(4) 0.1110(14) Uani 1 2 d S . .
F4 F 0.4506(2) 0.2624(3) 0.15812(9) 0.1062(16) Uani 1 1 d . . .
F5 F 0.4807(4) 0.1799(3) 0.13506(12) 0.177(3) Uani 1 1 d . . .
F6 F 0.4468(5) 0.2654(4) 0.11336(12) 0.275(7) Uani 1 1 d . . .
P3 P 0.5000 0.2500 -0.05249(7) 0.0509(9) Uani 0.50 2 d SPD . .
F7 F 0.4632(8) 0.2749(6) -0.0291(3) 0.216(10) Uani 0.50 1 d PDU . .
F8 F 0.4581(5) 0.1880(4) -0.05087(19) 0.110(3) Uani 0.50 1 d PDU . .
F9 F 0.4582(5) 0.2865(6) -0.0721(3) 0.236(11) Uani 0.50 1 d PDU . .
O18 O 0.5000 0.2500 0.0300(3) 0.274(12) Uani 1 2 d S . .
C43 C 0.5465(8) 0.2818(8) 0.0459(2) 0.197(8) Uani 1 1 d . . .
H45 H 0.5702 0.2508 0.0569 0.237 Uiso 1 1 calc R . .
H46 H 0.5258 0.3119 0.0584 0.237 Uiso 1 1 calc R . .
C44 C 0.5890(5) 0.3149(6) 0.02834(19) 0.138(5) Uani 1 1 d . . .
H47 H 0.6173 0.2847 0.0195 0.207 Uiso 1 1 calc R . .
H48 H 0.6139 0.3450 0.0389 0.207 Uiso 1 1 calc R . .
H49 H 0.5648 0.3376 0.0146 0.207 Uiso 1 1 calc R . .
C45 C 0.3588(4) 0.4108(4) 0.08950(17) 0.090(2) Uani 1 1 d . . .
H50 H 0.3846 0.4482 0.0931 0.135 Uiso 1 1 calc R . .
H51 H 0.3570 0.3844 0.1057 0.135 Uiso 1 1 calc R . .
H52 H 0.3161 0.4239 0.0845 0.135 Uiso 1 1 calc R . .
C46 C 0.3873(5) 0.3742(4) 0.06688(18) 0.098(2) Uani 1 1 d . . .
H53 H 0.4302 0.3604 0.0720 0.118 Uiso 1 1 calc R . .
H54 H 0.3616 0.3362 0.0634 0.118 Uiso 1 1 calc R . .
O19 O 0.3905(3) 0.4123(3) 0.04258(14) 0.1001(17) Uani 1 1 d . . .
C47 C 0.4165(4) 0.3807(4) 0.02049(16) 0.085(2) Uani 1 1 d . . .
H55 H 0.3893 0.3446 0.0156 0.102 Uiso 1 1 calc R . .
H56 H 0.4585 0.3641 0.0255 0.102 Uiso 1 1 calc R . .
C48 C 0.4228(3) 0.4213(4) -0.00229(15) 0.0832(19) Uani 1 1 d . . .
H57 H 0.3834 0.4444 -0.0051 0.125 Uiso 1 1 calc R . .
H58 H 0.4323 0.3961 -0.0184 0.125 Uiso 1 1 calc R . .
H59 H 0.4572 0.4512 0.0009 0.125 Uiso 1 1 calc R . .
O20 O 0.5000 0.2500 0.4426(5) 0.28(2) Uani 0.50 2 d SP . .

loop_
_atom_site_aniso_label
_atom_site_aniso_U_11
_atom_site_aniso_U_22
_atom_site_aniso_U_33
_atom_site_aniso_U_23
_atom_site_aniso_U_13
_atom_site_aniso_U_12
La1 0.02077(10) 0.02085(10) 0.01570(10) 0.00251(6) 0.00171(6) 0.00026(6)
Zn1 0.02444(18) 0.02363(18) 0.01869(18) 0.00291(13) 0.00300(13) 0.00010(13)
Zn2 0.01906(17) 0.02445(18) 0.01850(17) 0.00311(13) 0.00021(13) -0.00162(13)
C1 0.0247(16) 0.0273(16) 0.0282(17) 0.0061(13) 0.0032(13) 0.0011(12)
C2 0.0219(15) 0.0221(15) 0.0242(15) 0.0017(12) 0.0001(12) 0.0018(11)
C3 0.0223(15) 0.0240(15) 0.0244(15) 0.0014(12) 0.0010(12) 0.0021(11)
C4 0.0256(16) 0.0351(18) 0.0281(17) 0.0040(14) -0.0034(13) 0.0007(13)
C5 0.0227(16) 0.043(2) 0.0366(19) 0.0088(16) -0.0063(14) 0.0006(14)
C6 0.0212(16) 0.0364(19) 0.0402(19) 0.0095(16) 0.0033(14) 0.0023(13)
O1 0.0209(10) 0.0299(12) 0.0209(10) 0.0034(9) -0.0002(8) -0.0009(9)
O2 0.0212(10) 0.0306(12) 0.0193(10) 0.0022(9) 0.0001(8) -0.0003(9)
C7 0.0285(16) 0.0361(18) 0.0180(14) 0.0022(13) 0.0008(12) -0.0028(13)
C8 0.0250(16) 0.0334(18) 0.0335(18) 0.0066(14) 0.0075(14) 0.0014(13)
N1 0.0301(14) 0.0309(15) 0.0214(13) 0.0053(11) 0.0076(11) 0.0027(11)
O3 0.0416(15) 0.0419(15) 0.0241(12) 0.0060(11) 0.0123(11) 0.0097(12)
C9 0.0338(19) 0.051(2) 0.0312(18) 0.0155(17) 0.0092(15) 0.0014(17)
C10 0.0355(18) 0.0314(18) 0.0261(16) 0.0054(14) 0.0035(14) -0.0040(14)
O4 0.0354(13) 0.0341(13) 0.0258(12) 0.0119(10) 0.0025(10) -0.0037(10)
N2 0.0309(14) 0.0262(14) 0.0215(13) 0.0069(11) 0.0051(11) 0.0005(11)
C11 0.0315(17) 0.0316(17) 0.0184(14) 0.0069(13) 0.0032(12) 0.0042(13)
C12 0.0293(16) 0.0284(16) 0.0200(15) 0.0037(12) -0.0001(12) 0.0025(13)
C13 0.0246(15) 0.0247(15) 0.0192(14) 0.0023(12) 0.0002(12) 0.0037(12)
C14 0.0258(15) 0.0263(15) 0.0195(14) 0.0019(12) -0.0015(12) 0.0041(12)
C15 0.0261(16) 0.0307(17) 0.0284(17) 0.0024(14) -0.0018(13) 0.0013(13)
C16 0.0321(18) 0.0339(18) 0.0265(16) 0.0001(14) -0.0091(14) 0.0019(14)
C17 0.0315(17) 0.0360(18) 0.0207(15) 0.0046(13) -0.0038(13) 0.0043(14)
O5 0.0282(12) 0.0272(11) 0.0160(10) 0.0027(9) -0.0005(9) -0.0032(9)
O6 0.0307(12) 0.0220(11) 0.0191(10) 0.0032(8) 0.0002(9) -0.0013(9)
C18 0.045(2) 0.0251(16) 0.0245(16) 0.0025(13) 0.0031(15) -0.0059(14)
C19 0.060(3) 0.0259(17) 0.0299(18) -0.0008(14) -0.0094(17) 0.0041(17)
O7 0.0551(17) 0.0313(13) 0.0289(13) 0.0051(11) -0.0037(12) 0.0031(12)
C20 0.055(2) 0.036(2) 0.0273(18) -0.0033(15) 0.0014(17) 0.0120(18)
C21 0.045(2) 0.0351(19) 0.0272(17) 0.0050(15) 0.0118(15) 0.0129(16)
O8 0.0318(12) 0.0247(11) 0.0223(11) 0.0036(9) 0.0062(9) 0.0056(9)
C22 0.0266(15) 0.0213(14) 0.0232(15) 0.0017(12) -0.0001(12) -0.0002(12)
C23 0.0221(14) 0.0199(14) 0.0211(14) -0.0003(11) -0.0025(11) -0.0005(11)
C24 0.0239(15) 0.0206(14) 0.0221(14) 0.0006(12) -0.0035(12) -0.0019(11)
C25 0.0288(16) 0.0227(15) 0.0253(15) 0.0009(12) -0.0083(13) -0.0012(12)
C26 0.0257(16) 0.0239(15) 0.0356(18) -0.0008(13) -0.0053(14) 0.0033(12)
C27 0.0242(15) 0.0263(16) 0.0328(17) -0.0022(13) 0.0015(13) 0.0018(12)
O9 0.0229(11) 0.0240(11) 0.0195(10) 0.0054(8) 0.0017(8) 0.0026(8)
C28 0.0280(16) 0.0234(15) 0.0201(14) 0.0048(12) -0.0035(12) -0.0052(12)
N3 0.0253(13) 0.0273(13) 0.0194(12) 0.0053(10) 0.0002(10) -0.0042(11)
O10 0.0307(13) 0.0423(15) 0.0249(12) 0.0125(11) 0.0060(10) 0.0003(11)
C29 0.0305(17) 0.041(2) 0.0265(16) 0.0084(15) 0.0073(14) 0.0011(15)
C30 0.0295(18) 0.041(2) 0.0351(19) 0.0112(16) 0.0096(15) -0.0030(15)
O11 0.0301(12) 0.0285(12) 0.0379(14) 0.0075(10) 0.0026(11) -0.0058(10)
N4 0.0241(13) 0.0260(14) 0.0278(14) 0.0038(11) 0.0014(11) -0.0045(11)
C31 0.0237(15) 0.0301(17) 0.0316(17) -0.0037(14) 0.0005(13) -0.0049(13)
C32 0.0233(15) 0.0337(17) 0.0227(15) -0.0058(13) -0.0016(12) 0.0004(13)
C33 0.0215(15) 0.0286(16) 0.0173(14) -0.0039(12) -0.0023(11) 0.0033(12)
C34 0.0243(15) 0.0338(17) 0.0211(15) -0.0026(13) -0.0001(12) 0.0043(13)
C35 0.0322(18) 0.051(2) 0.0230(16) 0.0034(15) -0.0051(14) 0.0085(16)
C36 0.0265(17) 0.065(3) 0.0280(18) -0.0051(18) -0.0084(14) 0.0024(17)
C37 0.0238(16) 0.052(2) 0.0275(17) -0.0085(16) -0.0039(14) -0.0044(15)
O12 0.0195(10) 0.0310(12) 0.0205(10) 0.0038(9) -0.0020(8) -0.0009(9)
O13 0.0289(12) 0.0314(12) 0.0241(11) 0.0080(10) -0.0010(9) 0.0041(10)
C38 0.041(2) 0.039(2) 0.0317(18) 0.0137(16) -0.0003(16) 0.0098(16)
O14 0.0355(13) 0.0236(11) 0.0290(12) 0.0050(10) 0.0081(10) 0.0029(10)
O15 0.0480(15) 0.0240(12) 0.0328(13) 0.0010(10) 0.0166(12) -0.0003(11)
C39 0.045(2) 0.0232(16) 0.0314(18) 0.0029(14) 0.0105(16) 0.0031(14)
C40 0.107(5) 0.025(2) 0.073(3) 0.002(2) 0.056(3) 0.006(2)
O16 0.0286(12) 0.0285(12) 0.0210(11) -0.0020(9) 0.0045(9) -0.0021(9)
O17 0.0253(11) 0.0273(11) 0.0207(11) 0.0008(9) 0.0020(9) -0.0015(9)
C41 0.0230(15) 0.0276(16) 0.0207(14) -0.0005(12) 0.0006(12) 0.0013(12)
C42 0.068(3) 0.0310(19) 0.033(2) -0.0066(16) 0.0167(19) -0.0078(18)
P1 0.0253(13) 0.0347(16) 0.076(2) 0.000 0.000 -0.0024(11)
F1 0.045(3) 0.079(5) 0.104(5) -0.007(4) -0.015(3) -0.017(3)
F2 0.044(3) 0.032(4) 0.135(8) 0.001(4) 0.014(4) -0.007(3)
F3 0.043(5) 0.082(5) 0.100(6) 0.020(4) 0.021(4) 0.024(4)
P2 0.174(3) 0.129(3) 0.0299(9) 0.000 0.000 -0.093(3)
F4 0.071(2) 0.163(5) 0.085(3) 0.017(3) -0.019(2) 0.012(3)
F5 0.289(10) 0.128(5) 0.115(4) -0.023(4) 0.024(5) -0.108(6)
F6 0.472(16) 0.251(9) 0.103(4) 0.085(5) -0.167(7) -0.239(12)
P3 0.061(2) 0.053(2) 0.0384(16) 0.000 0.000 -0.0296(17)
F7 0.29(2) 0.127(11) 0.231(15) -0.039(10) 0.181(16) -0.081(11)
F8 0.131(8) 0.072(5) 0.126(7) -0.007(5) -0.032(6) -0.073(5)
F9 0.127(8) 0.249(16) 0.331(19) 0.249(16) -0.137(11) -0.129(10)
O18 0.267(18) 0.44(3) 0.115(9) 0.000 0.000 -0.26(2)
C43 0.239(17) 0.240(17) 0.114(8) 0.042(10) -0.056(10) -0.159(14)
C44 0.120(8) 0.203(12) 0.091(6) -0.006(7) 0.000(5) -0.089(8)
C45 0.088(5) 0.077(4) 0.106(6) -0.016(4) 0.031(4) -0.008(4)
C46 0.105(6) 0.088(5) 0.102(6) 0.019(5) 0.005(5) -0.013(5)
O19 0.077(3) 0.089(4) 0.134(5) 0.013(4) -0.012(3) 0.000(3)
C47 0.078(4) 0.087(5) 0.089(5) -0.015(4) -0.004(4) -0.004(4)
C48 0.066(4) 0.105(6) 0.079(4) 0.003(4) -0.009(3) 0.004(4)
O20 0.21(3) 0.47(6) 0.141(19) 0.000 0.000 0.28(4)

loop_
_atom_type_symbol
_atom_type_description
_atom_type_scat_dispersion_real
_atom_type_scat_dispersion_imag
_atom_type_scat_source
C C 0.0033 0.0016 'International Tables Vol C Tables 4.2.6.8 and 6.1.1.4'
H H 0.0000 0.0000 'International Tables Vol C Tables 4.2.6.8 and 6.1.1.4'
F F 0.0171 0.0103 'International Tables Vol C Tables 4.2.6.8 and 6.1.1.4'
La La -0.2871 2.4523 'International Tables Vol C Tables 4.2.6.8 and 6.1.1.4'
N N 0.0061 0.0033 'International Tables Vol C Tables 4.2.6.8 and 6.1.1.4'
O O 0.0106 0.0060 'International Tables Vol C Tables 4.2.6.8 and 6.1.1.4'
P P 0.1023 0.0942 'International Tables Vol C Tables 4.2.6.8 and 6.1.1.4'
Zn Zn 0.2839 1.4301 'International Tables Vol C Tables 4.2.6.8 and 6.1.1.4'

loop_
_geom_angle_atom_site_label_1
_geom_angle_atom_site_label_2
_geom_angle_atom_site_label_3
_geom_angle
_geom_angle_site_symmetry_1
_geom_angle_site_symmetry_3
_geom_angle_publ_flag
O16 La1 O14 72.60(8) . . ?
O16 La1 O1 109.64(8) . . ?
O14 La1 O1 72.48(8) . . ?
O16 La1 O12 69.76(8) . . ?
O14 La1 O12 110.07(8) . . ?
O1 La1 O12 176.76(7) . . ?
O16 La1 O5 147.19(8) . . ?
O14 La1 O5 74.71(8) . . ?
O1 La1 O5 61.99(7) . . ?
O12 La1 O5 120.32(7) . . ?
O16 La1 O9 79.01(7) . . ?
O14 La1 O9 151.40(8) . . ?
O1 La1 O9 115.24(7) . . ?
O12 La1 O9 61.55(7) . . ?
O5 La1 O9 133.79(7) . . ?
O16 La1 O6 141.05(7) . . ?
O14 La1 O6 121.03(8) . . ?
O1 La1 O6 109.29(7) . . ?
O12 La1 O6 71.31(7) . . ?
O5 La1 O6 58.67(7) . . ?
O9 La1 O6 83.72(7) . . ?
O16 La1 O8 126.64(8) . . ?
O14 La1 O8 140.34(8) . . ?
O1 La1 O8 68.33(7) . . ?
O12 La1 O8 109.32(7) . . ?
O5 La1 O8 81.79(7) . . ?
O9 La1 O8 58.42(7) . . ?
O6 La1 O8 68.57(7) . . ?
O16 La1 O2 65.87(7) . . ?
O14 La1 O2 94.34(8) . . ?
O1 La1 O2 58.40(7) . . ?
O12 La1 O2 118.95(7) . . ?
O5 La1 O2 119.86(7) . . ?
O9 La1 O2 70.49(7) . . ?
O6 La1 O2 138.51(7) . . ?
O8 La1 O2 70.27(7) . . ?
O16 La1 O13 92.78(8) . . ?
O14 La1 O13 67.54(8) . . ?
O1 La1 O13 125.03(7) . . ?
O12 La1 O13 58.18(7) . . ?
O5 La1 O13 72.05(7) . . ?
O9 La1 O13 118.05(7) . . ?
O6 La1 O13 65.29(7) . . ?
O8 La1 O13 133.75(7) . . ?
O2 La1 O13 155.96(7) . . ?
O16 La1 Zn1 121.86(6) . . ?
O14 La1 Zn1 55.73(6) . . ?
O1 La1 Zn1 34.67(5) . . ?
O12 La1 Zn1 148.42(5) . . ?
O5 La1 Zn1 33.60(5) . . ?
O9 La1 Zn1 144.87(5) . . ?
O6 La1 Zn1 91.65(5) . . ?
O8 La1 Zn1 87.44(5) . . ?
O2 La1 Zn1 91.57(5) . . ?
O13 La1 Zn1 90.75(5) . . ?
O16 La1 Zn2 57.44(6) . . ?
O14 La1 Zn2 125.18(6) . . ?
O1 La1 Zn2 142.20(5) . . ?
O12 La1 Zn2 34.71(5) . . ?
O5 La1 Zn2 148.56(5) . . ?
O9 La1 Zn2 32.92(5) . . ?
O6 La1 Zn2 90.15(5) . . ?
O8 La1 Zn2 90.83(5) . . ?
O2 La1 Zn2 85.38(5) . . ?
O13 La1 Zn2 92.33(5) . . ?
Zn1 La1 Zn2 176.866(10) . . ?
O15 Zn1 O5 115.06(11) . . ?
O15 Zn1 N1 114.29(12) . . ?
O5 Zn1 N1 130.16(11) . . ?
O15 Zn1 O1 99.94(10) . . ?
O5 Zn1 O1 79.37(9) . . ?
N1 Zn1 O1 85.93(10) . . ?
O15 Zn1 N2 96.81(11) . . ?
O5 Zn1 N2 86.95(10) . . ?
N1 Zn1 N2 93.85(11) . . ?
O1 Zn1 N2 161.72(10) . . ?
O15 Zn1 La1 92.10(7) . . ?
O5 Zn1 La1 44.44(6) . . ?
N1 Zn1 La1 127.58(8) . . ?
O1 Zn1 La1 43.74(6) . . ?
N2 Zn1 La1 128.64(8) . . ?
O9 Zn2 O17 111.98(9) . . ?
O9 Zn2 N4 128.21(11) . . ?
O17 Zn2 N4 119.31(11) . . ?
O9 Zn2 O12 79.53(9) . . ?
O17 Zn2 O12 98.81(9) . . ?
N4 Zn2 O12 86.03(10) . . ?
O9 Zn2 N3 87.21(10) . . ?
O17 Zn2 N3 96.90(10) . . ?
N4 Zn2 N3 93.25(11) . . ?
O12 Zn2 N3 162.36(10) . . ?
O9 Zn2 La1 44.33(6) . . ?
O17 Zn2 La1 89.48(7) . . ?
N4 Zn2 La1 127.11(8) . . ?
O12 Zn2 La1 43.85(6) . . ?
N3 Zn2 La1 128.69(8) . . ?
C6 C1 C2 120.1(3) . . ?
C6 C1 C8 117.5(3) . . ?
C2 C1 C8 122.3(3) . . ?
O1 C2 C3 118.6(3) . . ?
O1 C2 C1 124.0(3) . . ?
C3 C2 C1 117.4(3) . . ?
O2 C3 C4 125.1(3) . . ?
O2 C3 C2 113.3(3) . . ?
C4 C3 C2 121.6(3) . . ?
C3 C4 C5 119.7(3) . . ?
C3 C4 H1 120.1 . . ?
C5 C4 H1 120.1 . . ?
C6 C5 C4 120.1(3) . . ?
C6 C5 H2 119.9 . . ?
C4 C5 H2 119.9 . . ?
C5 C6 C1 120.7(3) . . ?
C5 C6 H3 119.6 . . ?
C1 C6 H3 119.6 . . ?
C2 O1 Zn1 126.8(2) . . ?
C2 O1 La1 130.2(2) . . ?
Zn1 O1 La1 101.59(9) . . ?
C3 O2 C7 115.6(2) . . ?
C3 O2 La1 119.17(18) . . ?
C7 O2 La1 125.19(18) . . ?
O2 C7 H4 109.5 . . ?
O2 C7 H5 109.5 . . ?
H4 C7 H5 109.5 . . ?
O2 C7 H6 109.5 . . ?
H4 C7 H6 109.5 . . ?
H5 C7 H6 109.5 . . ?
N1 C8 C1 124.3(3) . . ?
N1 C8 H7 117.8 . . ?
C1 C8 H7 117.8 . . ?
C8 N1 O3 112.2(3) . . ?
C8 N1 Zn1 129.0(2) . . ?
O3 N1 Zn1 118.5(2) . . ?
N1 O3 C9 110.7(3) . . ?
O3 C9 C10 116.0(3) . . ?
O3 C9 H8 108.3 . . ?
C10 C9 H8 108.3 . . ?
O3 C9 H9 108.3 . . ?
C10 C9 H9 108.3 . . ?
H8 C9 H9 107.4 . . ?
O4 C10 C9 114.2(3) . . ?
O4 C10 H10 108.7 . . ?
C9 C10 H10 108.7 . . ?
O4 C10 H11 108.7 . . ?
C9 C10 H11 108.7 . . ?
H10 C10 H11 107.6 . . ?
N2 O4 C10 111.6(2) . . ?
C11 N2 O4 110.3(3) . . ?
C11 N2 Zn1 127.7(2) . . ?
O4 N2 Zn1 121.9(2) . . ?
N2 C11 C12 125.4(3) . . ?
N2 C11 H12 117.3 . . ?
C12 C11 H12 117.3 . . ?
C17 C12 C13 118.9(3) . . ?
C17 C12 C11 117.2(3) . . ?
C13 C12 C11 123.9(3) . . ?
O5 C13 C14 117.8(3) . . ?
O5 C13 C12 124.0(3) . . ?
C14 C13 C12 118.2(3) . . ?
C15 C14 O6 125.1(3) . . ?
C15 C14 C13 122.2(3) . . ?
O6 C14 C13 112.7(3) . . ?
C14 C15 C16 118.9(3) . . ?
C14 C15 H13 120.6 . . ?
C16 C15 H13 120.6 . . ?
C17 C16 C15 120.3(3) . . ?
C17 C16 H14 119.8 . . ?
C15 C16 H14 119.8 . . ?
C16 C17 C12 121.5(3) . . ?
C16 C17 H15 119.2 . . ?
C12 C17 H15 119.2 . . ?
C13 O5 Zn1 131.5(2) . . ?
C13 O5 La1 125.6(2) . . ?
Zn1 O5 La1 101.96(9) . . ?
C14 O6 C18 116.8(3) . . ?
C14 O6 La1 118.11(18) . . ?
C18 O6 La1 124.97(19) . . ?
O6 C18 C19 113.2(3) . . ?
O6 C18 H16 108.9 . . ?
C19 C18 H16 108.9 . . ?
O6 C18 H17 108.9 . . ?
C19 C18 H17 108.9 . . ?
H16 C18 H17 107.8 . . ?
O7 C19 C18 111.4(3) . . ?
O7 C19 H18 109.3 . . ?
C18 C19 H18 109.3 . . ?
O7 C19 H19 109.3 . . ?
C18 C19 H19 109.3 . . ?
H18 C19 H19 108.0 . . ?
C19 O7 C20 117.4(3) . . ?
O7 C20 C21 113.8(3) . . ?
O7 C20 H20 108.8 . . ?
C21 C20 H20 108.8 . . ?
O7 C20 H21 108.8 . . ?
C21 C20 H21 108.8 . . ?
H20 C20 H21 107.7 . . ?
O8 C21 C20 113.0(3) . . ?
O8 C21 H22 109.0 . . ?
C20 C21 H22 109.0 . . ?
O8 C21 H23 109.0 . . ?
C20 C21 H23 109.0 . . ?
H22 C21 H23 107.8 . . ?
C22 O8 C21 118.3(3) . . ?
C22 O8 La1 117.15(18) . . ?
C21 O8 La1 124.2(2) . . ?
C27 C22 O8 124.6(3) . . ?
C27 C22 C23 122.3(3) . . ?
O8 C22 C23 113.1(3) . . ?
O9 C23 C22 117.9(3) . . ?
O9 C23 C24 124.3(3) . . ?
C22 C23 C24 117.8(3) . . ?
C25 C24 C23 119.2(3) . . ?
C25 C24 C28 116.9(3) . . ?
C23 C24 C28 123.8(3) . . ?
C26 C25 C24 121.4(3) . . ?
C26 C25 H24 119.3 . . ?
C24 C25 H24 119.3 . . ?
C25 C26 C27 119.6(3) . . ?
C25 C26 H25 120.2 . . ?
C27 C26 H25 120.2 . . ?
C22 C27 C26 119.5(3) . . ?
C22 C27 H26 120.2 . . ?
C26 C27 H26 120.2 . . ?
C23 O9 Zn2 131.6(2) . . ?
C23 O9 La1 123.51(19) . . ?
Zn2 O9 La1 102.75(9) . . ?
N3 C28 C24 125.6(3) . . ?
N3 C28 H27 117.2 . . ?
C24 C28 H27 117.2 . . ?
C28 N3 O10 109.6(3) . . ?
C28 N3 Zn2 127.3(2) . . ?
O10 N3 Zn2 123.1(2) . . ?
N3 O10 C29 110.8(2) . . ?
O10 C29 C30 113.0(3) . . ?
O10 C29 H28 109.0 . . ?
C30 C29 H28 109.0 . . ?
O10 C29 H29 109.0 . . ?
C30 C29 H29 109.0 . . ?
H28 C29 H29 107.8 . . ?
O11 C30 C29 115.1(3) . . ?
O11 C30 H30 108.5 . . ?
C29 C30 H30 108.5 . . ?
O11 C30 H31 108.5 . . ?
C29 C30 H31 108.5 . . ?
H30 C30 H31 107.5 . . ?
N4 O11 C30 112.2(3) . . ?
C31 N4 O11 110.5(3) . . ?
C31 N4 Zn2 129.3(2) . . ?
O11 N4 Zn2 119.1(2) . . ?
N4 C31 C32 126.1(3) . . ?
N4 C31 H32 116.9 . . ?
C32 C31 H32 116.9 . . ?
C33 C32 C37 119.8(3) . . ?
C33 C32 C31 123.4(3) . . ?
C37 C32 C31 116.8(3) . . ?
O12 C33 C32 123.8(3) . . ?
O12 C33 C34 118.2(3) . . ?
C32 C33 C34 118.0(3) . . ?
O13 C34 C35 124.9(3) . . ?
O13 C34 C33 114.2(3) . . ?
C35 C34 C33 121.0(3) . . ?
C34 C35 C36 120.2(4) . . ?
C34 C35 H33 119.9 . . ?
C36 C35 H33 119.9 . . ?
C37 C36 C35 120.1(3) . . ?
C37 C36 H34 120.0 . . ?
C35 C36 H34 120.0 . . ?
C36 C37 C32 120.8(4) . . ?
C36 C37 H35 119.6 . . ?
C32 C37 H35 119.6 . . ?
C33 O12 Zn2 130.3(2) . . ?
C33 O12 La1 127.35(19) . . ?
Zn2 O12 La1 101.44(9) . . ?
C34 O13 C38 115.8(3) . . ?
C34 O13 La1 116.52(19) . . ?
C38 O13 La1 126.6(2) . . ?
O13 C38 H36 109.5 . . ?
O13 C38 H37 109.5 . . ?
H36 C38 H37 109.5 . . ?
O13 C38 H38 109.5 . . ?
H36 C38 H38 109.5 . . ?
H37 C38 H38 109.5 . . ?
C39 O14 La1 149.0(2) . . ?
C39 O15 Zn1 116.9(2) . . ?
O14 C39 O15 124.1(3) . . ?
O14 C39 C40 118.9(3) . . ?
O15 C39 C40 116.9(3) . . ?
C39 C40 H39 109.5 . . ?
C39 C40 H40 109.5 . . ?
H39 C40 H40 109.5 . . ?
C39 C40 H41 109.5 . . ?
H39 C40 H41 109.5 . . ?
H40 C40 H41 109.5 . . ?
C41 O16 La1 149.0(2) . . ?
C41 O17 Zn2 120.1(2) . . ?
O16 C41 O17 123.4(3) . . ?
O16 C41 C42 118.9(3) . . ?
O17 C41 C42 117.7(3) . . ?
C41 C42 H42 109.5 . . ?
C41 C42 H43 109.5 . . ?
H42 C42 H43 109.5 . . ?
C41 C42 H44 109.5 . . ?
H42 C42 H44 109.5 . . ?
H43 C42 H44 109.5 . . ?
F3 P1 F3 127.1(9) 11_666 12_656 ?
F3 P1 F3 71.9(3) 11_666 . ?
F3 P1 F3 71.9(3) 12_656 . ?
F3 P1 F3 71.9(3) 11_666 2_655 ?
F3 P1 F3 71.9(3) 12_656 2_655 ?
F3 P1 F3 91.7(8) . 2_655 ?
F3 P1 F2 153.2(7) 12_656 2_655 ?
F3 P1 F2 90.4(6) . 2_655 ?
F3 P1 F2 89.1(5) 2_655 2_655 ?
F3 P1 F2 153.2(7) 11_666 . ?
F3 P1 F2 89.1(5) . . ?
F3 P1 F2 90.4(6) 2_655 . ?
F2 P1 F2 179.3(9) 2_655 . ?
F3 P1 F1 110.6(5) 11_666 2_655 ?
F3 P1 F1 106.9(5) 12_656 2_655 ?
F3 P1 F1 177.2(5) . 2_655 ?
F3 P1 F1 90.3(5) 2_655 2_655 ?
F2 P1 F1 91.6(5) 2_655 2_655 ?
F2 P1 F1 88.9(4) . 2_655 ?
F3 P1 F1 106.9(5) 11_666 . ?
F3 P1 F1 110.6(5) 12_656 . ?
F3 P1 F1 90.3(5) . . ?
F3 P1 F1 177.2(5) 2_655 . ?
F2 P1 F1 88.9(4) 2_655 . ?
F2 P1 F1 91.6(5) . . ?
F1 P1 F1 87.8(6) 2_655 . ?
F3 P1 P1 63.6(4) 11_666 11_666 ?
F3 P1 P1 63.6(4) 12_656 11_666 ?
F3 P1 P1 45.8(4) . 11_666 ?
F3 P1 P1 45.8(4) 2_655 11_666 ?
F2 P1 P1 89.7(4) 2_655 11_666 ?
F2 P1 P1 89.7(4) . 11_666 ?
F1 P1 P1 136.1(3) 2_655 11_666 ?
F1 P1 P1 136.1(3) . 11_666 ?
P1 F1 O20 96.4(7) . 11_666 ?
F3 F2 P1 50.7(11) 12_656 . ?
F2 F3 P1 103.2(15) 11_666 11_666 ?
F2 F3 P1 173.5(17) 11_666 . ?
P1 F3 P1 70.6(5) 11_666 . ?
F2 F3 F3 130.4(18) 11_666 11_666 ?
P1 F3 F3 62.7(3) 11_666 11_666 ?
P1 F3 F3 45.4(4) . 11_666 ?
F2 F3 F3 134.1(15) 11_666 12_656 ?
P1 F3 F3 62.7(3) 11_666 12_656 ?
P1 F3 F3 45.4(4) . 12_656 ?
F3 F3 F3 84.2(4) 11_666 12_656 ?
F5 P2 F5 179.2(5) . 2_655 ?
F5 P2 F4 90.6(4) . 2_655 ?
F5 P2 F4 88.8(4) 2_655 2_655 ?
F5 P2 F4 88.8(4) . . ?
F5 P2 F4 90.6(4) 2_655 . ?
F4 P2 F4 86.4(3) 2_655 . ?
F5 P2 F6 90.8(4) . . ?
F5 P2 F6 89.7(4) 2_655 . ?
F4 P2 F6 175.1(5) 2_655 . ?
F4 P2 F6 88.9(4) . . ?
F5 P2 F6 89.7(4) . 2_655 ?
F5 P2 F6 90.8(4) 2_655 2_655 ?
F4 P2 F6 88.9(4) 2_655 2_655 ?
F4 P2 F6 175.1(5) . 2_655 ?
F6 P2 F6 95.8(8) . 2_655 ?
F7 P3 F7 78.5(15) . 2_655 ?
F7 P3 F9 167.7(11) . 2_655 ?
F7 P3 F9 90.4(9) 2_655 2_655 ?
F7 P3 F9 90.4(9) . . ?
F7 P3 F9 167.7(11) 2_655 . ?
F9 P3 F9 101.1(15) 2_655 . ?
F7 P3 F8 87.8(6) . . ?
F7 P3 F8 87.8(6) 2_655 . ?
F9 P3 F8 86.4(5) 2_655 . ?
F9 P3 F8 97.3(5) . . ?
F7 P3 F8 87.8(6) . 2_655 ?
F7 P3 F8 87.8(6) 2_655 2_655 ?
F9 P3 F8 97.3(5) 2_655 2_655 ?
F9 P3 F8 86.4(5) . 2_655 ?
F8 P3 F8 174.2(7) . 2_655 ?
C43 O18 C43 113.3(13) . 2_655 ?
O18 C43 C44 109.3(9) . . ?
O18 C43 H45 109.8 . . ?
C44 C43 H45 109.8 . . ?
O18 C43 H46 109.8 . . ?
C44 C43 H46 109.8 . . ?
H45 C43 H46 108.3 . . ?
C43 C44 H47 109.5 . . ?
C43 C44 H48 109.5 . . ?
H47 C44 H48 109.5 . . ?
C43 C44 H49 109.5 . . ?
H47 C44 H49 109.5 . . ?
H48 C44 H49 109.5 . . ?
C46 C45 H50 109.5 . . ?
C46 C45 H51 109.5 . . ?
H50 C45 H51 109.5 . . ?
C46 C45 H52 109.5 . . ?
H50 C45 H52 109.5 . . ?
H51 C45 H52 109.5 . . ?
O19 C46 C45 110.5(7) . . ?
O19 C46 H53 109.5 . . ?
C45 C46 H53 109.5 . . ?
O19 C46 H54 109.5 . . ?
C45 C46 H54 109.5 . . ?
H53 C46 H54 108.1 . . ?
C47 O19 C46 113.6(6) . . ?
O19 C47 C48 111.5(7) . . ?
O19 C47 H55 109.3 . . ?
C48 C47 H55 109.3 . . ?
O19 C47 H56 109.3 . . ?
C48 C47 H56 109.3 . . ?
H55 C47 H56 108.0 . . ?
C47 C48 H57 109.5 . . ?
C47 C48 H58 109.5 . . ?
H57 C48 H58 109.5 . . ?
C47 C48 H59 109.5 . . ?
H57 C48 H59 109.5 . . ?
H58 C48 H59 109.5 . . ?
F1 O20 F1 79.4(12) 12_656 11_666 ?

loop_
_geom_bond_atom_site_label_1
_geom_bond_atom_site_label_2
_geom_bond_distance
_geom_bond_site_symmetry_2
_geom_bond_publ_flag
La1 O16 2.451(2) . ?
La1 O14 2.477(2) . ?
La1 O1 2.487(2) . ?
La1 O12 2.515(2) . ?
La1 O5 2.522(2) . ?
La1 O9 2.550(2) . ?
La1 O6 2.713(2) . ?
La1 O8 2.719(2) . ?
La1 O2 2.782(2) . ?
La1 O13 2.817(2) . ?
La1 Zn1 3.5236(5) . ?
La1 Zn2 3.5591(5) . ?
Zn1 O15 1.976(3) . ?
Zn1 O5 1.993(2) . ?
Zn1 N1 2.039(3) . ?
Zn1 O1 2.046(2) . ?
Zn1 N2 2.122(3) . ?
Zn2 O9 1.983(2) . ?
Zn2 O17 1.988(2) . ?
Zn2 N4 2.057(3) . ?
Zn2 O12 2.068(2) . ?
Zn2 N3 2.131(3) . ?
C1 C6 1.406(5) . ?
C1 C2 1.413(5) . ?
C1 C8 1.452(5) . ?
C2 O1 1.308(4) . ?
C2 C3 1.410(4) . ?
C3 O2 1.375(4) . ?
C3 C4 1.380(5) . ?
C4 C5 1.398(5) . ?
C4 H1 0.9500 . ?
C5 C6 1.365(5) . ?
C5 H2 0.9500 . ?
C6 H3 0.9500 . ?
O2 C7 1.443(4) . ?
C7 H4 0.9800 . ?
C7 H5 0.9800 . ?
C7 H6 0.9800 . ?
C8 N1 1.284(5) . ?
C8 H7 0.9500 . ?
N1 O3 1.423(4) . ?
O3 C9 1.434(5) . ?
C9 C10 1.503(5) . ?
C9 H8 0.9900 . ?
C9 H9 0.9900 . ?
C10 O4 1.431(5) . ?
C10 H10 0.9900 . ?
C10 H11 0.9900 . ?
O4 N2 1.416(4) . ?
N2 C11 1.276(5) . ?
C11 C12 1.452(5) . ?
C11 H12 0.9500 . ?
C12 C17 1.405(5) . ?
C12 C13 1.412(4) . ?
C13 O5 1.321(4) . ?
C13 C14 1.412(5) . ?
C14 C15 1.380(5) . ?
C14 O6 1.394(4) . ?
C15 C16 1.397(5) . ?
C15 H13 0.9500 . ?
C16 C17 1.374(5) . ?
C16 H14 0.9500 . ?
C17 H15 0.9500 . ?
O6 C18 1.448(4) . ?
C18 C19 1.512(5) . ?
C18 H16 0.9900 . ?
C18 H17 0.9900 . ?
C19 O7 1.422(5) . ?
C19 H18 0.9900 . ?
C19 H19 0.9900 . ?
O7 C20 1.431(5) . ?
C20 C21 1.528(6) . ?
C20 H20 0.9900 . ?
C20 H21 0.9900 . ?
C21 O8 1.442(4) . ?
C21 H22 0.9900 . ?
C21 H23 0.9900 . ?
O8 C22 1.391(4) . ?
C22 C27 1.372(5) . ?
C22 C23 1.406(4) . ?
C23 O9 1.328(4) . ?
C23 C24 1.410(4) . ?
C24 C25 1.410(5) . ?
C24 C28 1.452(5) . ?
C25 C26 1.372(5) . ?
C25 H24 0.9500 . ?
C26 C27 1.403(5) . ?
C26 H25 0.9500 . ?
C27 H26 0.9500 . ?
C28 N3 1.281(4) . ?
C28 H27 0.9500 . ?
N3 O10 1.417(3) . ?
O10 C29 1.422(5) . ?
C29 C30 1.518(6) . ?
C29 H28 0.9900 . ?
C29 H29 0.9900 . ?
C30 O11 1.429(5) . ?
C30 H30 0.9900 . ?
C30 H31 0.9900 . ?
O11 N4 1.425(4) . ?
N4 C31 1.283(5) . ?
C31 C32 1.444(5) . ?
C31 H32 0.9500 . ?
C32 C33 1.399(5) . ?
C32 C37 1.419(5) . ?
C33 O12 1.316(4) . ?
C33 C34 1.420(5) . ?
C34 O13 1.375(4) . ?
C34 C35 1.378(5) . ?
C35 C36 1.395(6) . ?
C35 H33 0.9500 . ?
C36 C37 1.361(6) . ?
C36 H34 0.9500 . ?
C37 H35 0.9500 . ?
O13 C38 1.443(4) . ?
C38 H36 0.9800 . ?
C38 H37 0.9800 . ?
C38 H38 0.9800 . ?
O14 C39 1.244(4) . ?
O15 C39 1.269(4) . ?
C39 C40 1.500(5) . ?
C40 H39 0.9800 . ?
C40 H40 0.9800 . ?
C40 H41 0.9800 . ?
O16 C41 1.247(4) . ?
O17 C41 1.279(4) . ?
C41 C42 1.498(5) . ?
C42 H42 0.9800 . ?
C42 H43 0.9800 . ?
C42 H44 0.9800 . ?
P1 F3 1.265(9) 11_666 ?
P1 F3 1.265(9) 12_656 ?
P1 F3 1.580(8) . ?
P1 F3 1.580(8) 2_655 ?
P1 F2 1.592(7) 2_655 ?
P1 F2 1.592(7) . ?
P1 F1 1.615(8) 2_655 ?
P1 F1 1.615(8) . ?
P1 P1 1.664(8) 11_666 ?
F1 O20 1.75(2) 11_666 ?
F2 F3 0.719(10) 12_656 ?
F3 F2 0.719(10) 11_666 ?
F3 P1 1.265(9) 11_666 ?
F3 F3 1.690(11) 11_666 ?
F3 F3 1.690(11) 12_656 ?
P2 F5 1.542(6) . ?
P2 F5 1.542(6) 2_655 ?
P2 F4 1.580(5) 2_655 ?
P2 F4 1.580(5) . ?
P2 F6 1.585(8) . ?
P2 F6 1.585(8) 2_655 ?
P3 F7 1.491(10) . ?
P3 F7 1.491(10) 2_655 ?
P3 F9 1.525(8) 2_655 ?
P3 F9 1.525(8) . ?
P3 F8 1.590(6) . ?
P3 F8 1.590(6) 2_655 ?
O18 C43 1.431(12) . ?
O18 C43 1.431(12) 2_655 ?
C43 C44 1.437(13) . ?
C43 H45 0.9900 . ?
C43 H46 0.9900 . ?
C44 H47 0.9800 . ?
C44 H48 0.9800 . ?
C44 H49 0.9800 . ?
C45 C46 1.490(11) . ?
C45 H50 0.9800 . ?
C45 H51 0.9800 . ?
C45 H52 0.9800 . ?
C46 O19 1.450(10) . ?
C46 H53 0.9900 . ?
C46 H54 0.9900 . ?
O19 C47 1.396(9) . ?
C47 C48 1.424(10) . ?
C47 H55 0.9900 . ?
C47 H56 0.9900 . ?
C48 H57 0.9800 . ?
C48 H58 0.9800 . ?
C48 H59 0.9800 . ?
O20 F1 1.75(2) 12_656 ?
O20 F1 1.75(2) 11_666 ?

loop_
_geom_torsion_atom_site_label_1
_geom_torsion_atom_site_label_2
_geom_torsion_atom_site_label_3
_geom_torsion_atom_site_label_4
_geom_torsion
_geom_torsion_site_symmetry_1
_geom_torsion_site_symmetry_2
_geom_torsion_site_symmetry_3
_geom_torsion_site_symmetry_4
_geom_torsion_publ_flag
O16 La1 Zn1 O15 -23.91(11) . . . . ?
O14 La1 Zn1 O15 7.95(12) . . . . ?
O1 La1 Zn1 O15 -102.21(13) . . . . ?
O12 La1 Zn1 O15 79.57(14) . . . . ?
O5 La1 Zn1 O15 124.61(13) . . . . ?
O9 La1 Zn1 O15 -143.45(13) . . . . ?
O6 La1 Zn1 O15 135.13(10) . . . . ?
O8 La1 Zn1 O15 -156.41(10) . . . . ?
O2 La1 Zn1 O15 -86.23(10) . . . . ?
O13 La1 Zn1 O15 69.83(10) . . . . ?
O16 La1 Zn1 O5 -148.52(12) . . . . ?
O14 La1 Zn1 O5 -116.66(12) . . . . ?
O1 La1 Zn1 O5 133.18(14) . . . . ?
O12 La1 Zn1 O5 -45.03(15) . . . . ?
O9 La1 Zn1 O5 91.94(13) . . . . ?
O6 La1 Zn1 O5 10.53(11) . . . . ?
O8 La1 Zn1 O5 78.99(11) . . . . ?
O2 La1 Zn1 O5 149.16(11) . . . . ?
O13 La1 Zn1 O5 -54.78(11) . . . . ?
O16 La1 Zn1 N1 99.30(13) . . . . ?
O14 La1 Zn1 N1 131.15(13) . . . . ?
O1 La1 Zn1 N1 20.99(15) . . . . ?
O12 La1 Zn1 N1 -157.22(15) . . . . ?
O5 La1 Zn1 N1 -112.19(15) . . . . ?
O9 La1 Zn1 N1 -20.24(14) . . . . ?
O6 La1 Zn1 N1 -101.66(12) . . . . ?
O8 La1 Zn1 N1 -33.20(12) . . . . ?
O2 La1 Zn1 N1 36.97(12) . . . . ?
O13 La1 Zn1 N1 -166.96(12) . . . . ?
O16 La1 Zn1 O1 78.30(12) . . . . ?
O14 La1 Zn1 O1 110.16(12) . . . . ?
O12 La1 Zn1 O1 -178.21(14) . . . . ?
O5 La1 Zn1 O1 -133.18(14) . . . . ?
O9 La1 Zn1 O1 -41.24(13) . . . . ?
O6 La1 Zn1 O1 -122.65(11) . . . . ?
O8 La1 Zn1 O1 -54.19(11) . . . . ?
O2 La1 Zn1 O1 15.98(11) . . . . ?
O13 La1 Zn1 O1 172.04(11) . . . . ?
O16 La1 Zn1 N2 -124.35(12) . . . . ?
O14 La1 Zn1 N2 -92.49(13) . . . . ?
O1 La1 Zn1 N2 157.35(14) . . . . ?
O12 La1 Zn1 N2 -20.87(15) . . . . ?
O5 La1 Zn1 N2 24.17(14) . . . . ?
O9 La1 Zn1 N2 116.11(14) . . . . ?
O6 La1 Zn1 N2 34.70(11) . . . . ?
O8 La1 Zn1 N2 103.16(12) . . . . ?
O2 La1 Zn1 N2 173.33(11) . . . . ?
O13 La1 Zn1 N2 -30.61(11) . . . . ?
O16 La1 Zn2 O9 -124.75(11) . . . . ?
O14 La1 Zn2 O9 -152.61(12) . . . . ?
O1 La1 Zn2 O9 -44.69(13) . . . . ?
O12 La1 Zn2 O9 133.65(14) . . . . ?
O5 La1 Zn2 O9 85.09(14) . . . . ?
O6 La1 Zn2 O9 78.16(11) . . . . ?
O8 La1 Zn2 O9 9.59(11) . . . . ?
O2 La1 Zn2 O9 -60.55(11) . . . . ?
O13 La1 Zn2 O9 143.44(11) . . . . ?
O16 La1 Zn2 O17 -1.74(10) . . . . ?
O14 La1 Zn2 O17 -29.59(10) . . . . ?
O1 La1 Zn2 O17 78.33(11) . . . . ?
O12 La1 Zn2 O17 -103.33(12) . . . . ?
O5 La1 Zn2 O17 -151.89(12) . . . . ?
O9 La1 Zn2 O17 123.02(12) . . . . ?
O6 La1 Zn2 O17 -158.82(8) . . . . ?
O8 La1 Zn2 O17 132.61(9) . . . . ?
O2 La1 Zn2 O17 62.47(8) . . . . ?
O13 La1 Zn2 O17 -93.54(9) . . . . ?
O16 La1 Zn2 N4 125.64(12) . . . . ?
O14 La1 Zn2 N4 97.79(13) . . . . ?
O1 La1 Zn2 N4 -154.29(14) . . . . ?
O12 La1 Zn2 N4 24.05(14) . . . . ?
O5 La1 Zn2 N4 -24.51(15) . . . . ?
O9 La1 Zn2 N4 -109.60(14) . . . . ?
O6 La1 Zn2 N4 -31.44(12) . . . . ?
O8 La1 Zn2 N4 -100.01(12) . . . . ?
O2 La1 Zn2 N4 -170.15(12) . . . . ?
O13 La1 Zn2 N4 33.84(12) . . . . ?
O16 La1 Zn2 O12 101.59(12) . . . . ?
O14 La1 Zn2 O12 73.74(12) . . . . ?
O1 La1 Zn2 O12 -178.34(13) . . . . ?
O5 La1 Zn2 O12 -48.56(14) . . . . ?
O9 La1 Zn2 O12 -133.65(14) . . . . ?
O6 La1 Zn2 O12 -55.49(11) . . . . ?
O8 La1 Zn2 O12 -124.06(11) . . . . ?
O2 La1 Zn2 O12 165.80(11) . . . . ?
O13 La1 Zn2 O12 9.78(11) . . . . ?
O16 La1 Zn2 N3 -100.17(12) . . . . ?
O14 La1 Zn2 N3 -128.02(12) . . . . ?
O1 La1 Zn2 N3 -20.10(13) . . . . ?
O12 La1 Zn2 N3 158.24(14) . . . . ?
O5 La1 Zn2 N3 109.68(14) . . . . ?
O9 La1 Zn2 N3 24.58(14) . . . . ?
O6 La1 Zn2 N3 102.74(11) . . . . ?
O8 La1 Zn2 N3 34.17(11) . . . . ?
O2 La1 Zn2 N3 -35.96(11) . . . . ?
O13 La1 Zn2 N3 168.02(11) . . . . ?
C6 C1 C2 O1 177.8(3) . . . . ?
C8 C1 C2 O1 -3.4(5) . . . . ?
C6 C1 C2 C3 -3.1(5) . . . . ?
C8 C1 C2 C3 175.8(3) . . . . ?
O1 C2 C3 O2 3.0(4) . . . . ?
C1 C2 C3 O2 -176.1(3) . . . . ?
O1 C2 C3 C4 -175.1(3) . . . . ?
C1 C2 C3 C4 5.8(5) . . . . ?
O2 C3 C4 C5 178.1(3) . . . . ?
C2 C3 C4 C5 -4.1(5) . . . . ?
C3 C4 C5 C6 -0.5(6) . . . . ?
C4 C5 C6 C1 3.1(6) . . . . ?
C2 C1 C6 C5 -1.3(6) . . . . ?
C8 C1 C6 C5 179.8(4) . . . . ?
C3 C2 O1 Zn1 156.3(2) . . . . ?
C1 C2 O1 Zn1 -24.6(5) . . . . ?
C3 C2 O1 La1 -7.3(4) . . . . ?
C1 C2 O1 La1 171.8(2) . . . . ?
O15 Zn1 O1 C2 -84.7(3) . . . . ?
O5 Zn1 O1 C2 161.4(3) . . . . ?
N1 Zn1 O1 C2 29.2(3) . . . . ?
N2 Zn1 O1 C2 119.2(4) . . . . ?
La1 Zn1 O1 C2 -167.3(3) . . . . ?
O15 Zn1 O1 La1 82.57(11) . . . . ?
O5 Zn1 O1 La1 -31.30(9) . . . . ?
N1 Zn1 O1 La1 -163.46(11) . . . . ?
N2 Zn1 O1 La1 -73.5(3) . . . . ?
O16 La1 O1 C2 48.7(3) . . . . ?
O14 La1 O1 C2 112.2(3) . . . . ?
O5 La1 O1 C2 -166.1(3) . . . . ?
O9 La1 O1 C2 -38.1(3) . . . . ?
O6 La1 O1 C2 -130.2(3) . . . . ?
O8 La1 O1 C2 -74.0(3) . . . . ?
O2 La1 O1 C2 5.5(2) . . . . ?
O13 La1 O1 C2 156.9(2) . . . . ?
Zn1 La1 O1 C2 166.7(3) . . . . ?
Zn2 La1 O1 C2 -13.1(3) . . . . ?
O16 La1 O1 Zn1 -117.98(9) . . . . ?
O14 La1 O1 Zn1 -54.45(10) . . . . ?
O5 La1 O1 Zn1 27.20(8) . . . . ?
O9 La1 O1 Zn1 155.20(8) . . . . ?
O6 La1 O1 Zn1 63.09(10) . . . . ?
O8 La1 O1 Zn1 119.33(11) . . . . ?
O2 La1 O1 Zn1 -161.15(13) . . . . ?
O13 La1 O1 Zn1 -9.73(13) . . . . ?
Zn2 La1 O1 Zn1 -179.803(19) . . . . ?
C4 C3 O2 C7 -2.6(5) . . . . ?
C2 C3 O2 C7 179.4(3) . . . . ?
C4 C3 O2 La1 179.4(3) . . . . ?
C2 C3 O2 La1 1.4(3) . . . . ?
O16 La1 O2 C3 -138.2(2) . . . . ?
O14 La1 O2 C3 -69.5(2) . . . . ?
O1 La1 O2 C3 -3.1(2) . . . . ?
O12 La1 O2 C3 174.7(2) . . . . ?
O5 La1 O2 C3 5.4(2) . . . . ?
O9 La1 O2 C3 135.4(2) . . . . ?
O6 La1 O2 C3 80.5(2) . . . . ?
O8 La1 O2 C3 73.0(2) . . . . ?
O13 La1 O2 C3 -109.1(2) . . . . ?
Zn1 La1 O2 C3 -13.7(2) . . . . ?
Zn2 La1 O2 C3 165.5(2) . . . . ?
O16 La1 O2 C7 44.0(2) . . . . ?
O14 La1 O2 C7 112.7(2) . . . . ?
O1 La1 O2 C7 179.1(3) . . . . ?
O12 La1 O2 C7 -3.1(3) . . . . ?
O5 La1 O2 C7 -172.4(2) . . . . ?
O9 La1 O2 C7 -42.4(2) . . . . ?
O6 La1 O2 C7 -97.3(2) . . . . ?
O8 La1 O2 C7 -104.8(2) . . . . ?
O13 La1 O2 C7 73.1(3) . . . . ?
Zn1 La1 O2 C7 168.5(2) . . . . ?
Zn2 La1 O2 C7 -12.3(2) . . . . ?
C6 C1 C8 N1 -164.1(4) . . . . ?
C2 C1 C8 N1 17.0(6) . . . . ?
C1 C8 N1 O3 -174.5(3) . . . . ?
C1 C8 N1 Zn1 -1.2(6) . . . . ?
O15 Zn1 N1 C8 82.4(3) . . . . ?
O5 Zn1 N1 C8 -89.1(3) . . . . ?
O1 Zn1 N1 C8 -16.6(3) . . . . ?
N2 Zn1 N1 C8 -178.3(3) . . . . ?
La1 Zn1 N1 C8 -31.0(4) . . . . ?
O15 Zn1 N1 O3 -104.6(2) . . . . ?
O5 Zn1 N1 O3 83.9(3) . . . . ?
O1 Zn1 N1 O3 156.3(2) . . . . ?
N2 Zn1 N1 O3 -5.4(2) . . . . ?
La1 Zn1 N1 O3 141.90(19) . . . . ?
C8 N1 O3 C9 -107.2(4) . . . . ?
Zn1 N1 O3 C9 78.7(3) . . . . ?
N1 O3 C9 C10 -53.9(4) . . . . ?
O3 C9 C10 O4 -60.1(4) . . . . ?
C9 C10 O4 N2 80.0(4) . . . . ?
C10 O4 N2 C11 -171.3(3) . . . . ?
C10 O4 N2 Zn1 12.5(4) . . . . ?
O15 Zn1 N2 C11 -116.8(3) . . . . ?
O5 Zn1 N2 C11 -2.0(3) . . . . ?
N1 Zn1 N2 C11 128.1(3) . . . . ?
O1 Zn1 N2 C11 39.4(5) . . . . ?
La1 Zn1 N2 C11 -18.6(3) . . . . ?
O15 Zn1 N2 O4 58.6(2) . . . . ?
O5 Zn1 N2 O4 173.5(2) . . . . ?
N1 Zn1 N2 O4 -56.4(2) . . . . ?
O1 Zn1 N2 O4 -145.1(3) . . . . ?
La1 Zn1 N2 O4 156.80(19) . . . . ?
O4 N2 C11 C12 -178.4(3) . . . . ?
Zn1 N2 C11 C12 -2.5(5) . . . . ?
N2 C11 C12 C17 -176.9(3) . . . . ?
N2 C11 C12 C13 3.5(6) . . . . ?
C17 C12 C13 O5 -177.3(3) . . . . ?
C11 C12 C13 O5 2.3(5) . . . . ?
C17 C12 C13 C14 1.4(5) . . . . ?
C11 C12 C13 C14 -179.0(3) . . . . ?
O5 C13 C14 C15 176.3(3) . . . . ?
C12 C13 C14 C15 -2.5(5) . . . . ?
O5 C13 C14 O6 -2.5(4) . . . . ?
C12 C13 C14 O6 178.7(3) . . . . ?
O6 C14 C15 C16 179.9(3) . . . . ?
C13 C14 C15 C16 1.3(5) . . . . ?
C14 C15 C16 C17 1.0(5) . . . . ?
C15 C16 C17 C12 -2.1(6) . . . . ?
C13 C12 C17 C16 0.9(5) . . . . ?
C11 C12 C17 C16 -178.8(3) . . . . ?
C14 C13 O5 Zn1 172.2(2) . . . . ?
C12 C13 O5 Zn1 -9.1(5) . . . . ?
C14 C13 O5 La1 -21.0(4) . . . . ?
C12 C13 O5 La1 157.7(2) . . . . ?
O15 Zn1 O5 C13 103.8(3) . . . . ?
N1 Zn1 O5 C13 -84.7(3) . . . . ?
O1 Zn1 O5 C13 -160.1(3) . . . . ?
N2 Zn1 O5 C13 7.7(3) . . . . ?
La1 Zn1 O5 C13 169.1(3) . . . . ?
O15 Zn1 O5 La1 -65.23(12) . . . . ?
N1 Zn1 O5 La1 106.21(13) . . . . ?
O1 Zn1 O5 La1 30.86(9) . . . . ?
N2 Zn1 O5 La1 -161.32(11) . . . . ?
O16 La1 O5 C13 -115.0(2) . . . . ?
O14 La1 O5 C13 -120.0(2) . . . . ?
O1 La1 O5 C13 162.0(3) . . . . ?
O12 La1 O5 C13 -15.3(3) . . . . ?
O9 La1 O5 C13 62.9(3) . . . . ?
O6 La1 O5 C13 22.4(2) . . . . ?
O8 La1 O5 C13 92.3(2) . . . . ?
O2 La1 O5 C13 153.8(2) . . . . ?
O13 La1 O5 C13 -49.1(2) . . . . ?
Zn1 La1 O5 C13 -169.9(3) . . . . ?
Zn2 La1 O5 C13 14.3(3) . . . . ?
O16 La1 O5 Zn1 54.94(18) . . . . ?
O14 La1 O5 Zn1 49.97(10) . . . . ?
O1 La1 O5 Zn1 -28.02(9) . . . . ?
O12 La1 O5 Zn1 154.58(8) . . . . ?
O9 La1 O5 Zn1 -127.19(10) . . . . ?
O6 La1 O5 Zn1 -167.65(13) . . . . ?
O8 La1 O5 Zn1 -97.79(10) . . . . ?
O2 La1 O5 Zn1 -36.22(12) . . . . ?
O13 La1 O5 Zn1 120.84(11) . . . . ?
Zn2 La1 O5 Zn1 -175.78(2) . . . . ?
C15 C14 O6 C18 19.0(5) . . . . ?
C13 C14 O6 C18 -162.3(3) . . . . ?
C15 C14 O6 La1 -157.2(3) . . . . ?
C13 C14 O6 La1 21.5(3) . . . . ?
O16 La1 O6 C14 122.4(2) . . . . ?
O14 La1 O6 C14 21.5(2) . . . . ?
O1 La1 O6 C14 -59.2(2) . . . . ?
O12 La1 O6 C14 124.1(2) . . . . ?
O5 La1 O6 C14 -21.9(2) . . . . ?
O9 La1 O6 C14 -173.8(2) . . . . ?
O8 La1 O6 C14 -115.3(2) . . . . ?
O2 La1 O6 C14 -123.0(2) . . . . ?
O13 La1 O6 C14 61.3(2) . . . . ?
Zn1 La1 O6 C14 -28.7(2) . . . . ?
Zn2 La1 O6 C14 153.8(2) . . . . ?
O16 La1 O6 C18 -53.4(3) . . . . ?
O14 La1 O6 C18 -154.3(2) . . . . ?
O1 La1 O6 C18 125.0(2) . . . . ?
O12 La1 O6 C18 -51.7(2) . . . . ?
O5 La1 O6 C18 162.3(3) . . . . ?
O9 La1 O6 C18 10.4(2) . . . . ?
O8 La1 O6 C18 68.9(2) . . . . ?
O2 La1 O6 C18 61.2(3) . . . . ?
O13 La1 O6 C18 -114.5(3) . . . . ?
Zn1 La1 O6 C18 155.5(2) . . . . ?
Zn2 La1 O6 C18 -22.0(2) . . . . ?
C14 O6 C18 C19 69.4(4) . . . . ?
La1 O6 C18 C19 -114.8(3) . . . . ?
O6 C18 C19 O7 81.8(4) . . . . ?
C18 C19 O7 C20 -109.2(4) . . . . ?
C19 O7 C20 C21 83.4(4) . . . . ?
O7 C20 C21 O8 35.7(5) . . . . ?
C20 C21 O8 C22 50.0(4) . . . . ?
C20 C21 O8 La1 -122.8(3) . . . . ?
O16 La1 O8 C22 16.8(2) . . . . ?
O14 La1 O8 C22 125.0(2) . . . . ?
O1 La1 O8 C22 115.7(2) . . . . ?
O12 La1 O8 C22 -61.9(2) . . . . ?
O5 La1 O8 C22 178.7(2) . . . . ?
O9 La1 O8 C22 -25.8(2) . . . . ?
O6 La1 O8 C22 -121.8(2) . . . . ?
O2 La1 O8 C22 52.9(2) . . . . ?
O13 La1 O8 C22 -126.0(2) . . . . ?
Zn1 La1 O8 C22 145.5(2) . . . . ?
Zn2 La1 O8 C22 -31.9(2) . . . . ?
O16 La1 O8 C21 -170.4(3) . . . . ?
O14 La1 O8 C21 -62.1(3) . . . . ?
O1 La1 O8 C21 -71.4(3) . . . . ?
O12 La1 O8 C21 110.9(3) . . . . ?
O5 La1 O8 C21 -8.4(3) . . . . ?
O9 La1 O8 C21 147.0(3) . . . . ?
O6 La1 O8 C21 51.1(3) . . . . ?
O2 La1 O8 C21 -134.3(3) . . . . ?
O13 La1 O8 C21 46.9(3) . . . . ?
Zn1 La1 O8 C21 -41.7(3) . . . . ?
Zn2 La1 O8 C21 140.9(3) . . . . ?
C21 O8 C22 C27 33.1(5) . . . . ?
La1 O8 C22 C27 -153.6(3) . . . . ?
C21 O8 C22 C23 -148.0(3) . . . . ?
La1 O8 C22 C23 25.3(3) . . . . ?
C27 C22 C23 O9 176.5(3) . . . . ?
O8 C22 C23 O9 -2.4(4) . . . . ?
C27 C22 C23 C24 -3.7(5) . . . . ?
O8 C22 C23 C24 177.4(3) . . . . ?
O9 C23 C24 C25 -176.4(3) . . . . ?
C22 C23 C24 C25 3.7(4) . . . . ?
O9 C23 C24 C28 4.9(5) . . . . ?
C22 C23 C24 C28 -175.0(3) . . . . ?
C23 C24 C25 C26 -1.2(5) . . . . ?
C28 C24 C25 C26 177.5(3) . . . . ?
C24 C25 C26 C27 -1.5(5) . . . . ?
O8 C22 C27 C26 179.7(3) . . . . ?
C23 C22 C27 C26 1.0(5) . . . . ?
C25 C26 C27 C22 1.7(5) . . . . ?
C22 C23 O9 Zn2 174.9(2) . . . . ?
C24 C23 O9 Zn2 -5.0(5) . . . . ?
C22 C23 O9 La1 -24.8(4) . . . . ?
C24 C23 O9 La1 155.3(2) . . . . ?
O17 Zn2 O9 C23 98.6(3) . . . . ?
N4 Zn2 O9 C23 -89.7(3) . . . . ?
O12 Zn2 O9 C23 -166.1(3) . . . . ?
N3 Zn2 O9 C23 2.2(3) . . . . ?
La1 Zn2 O9 C23 163.3(3) . . . . ?
O17 Zn2 O9 La1 -64.71(11) . . . . ?
N4 Zn2 O9 La1 107.04(13) . . . . ?
O12 Zn2 O9 La1 30.64(9) . . . . ?
N3 Zn2 O9 La1 -161.03(10) . . . . ?
O16 La1 O9 C23 -120.2(2) . . . . ?
O14 La1 O9 C23 -113.3(2) . . . . ?
O1 La1 O9 C23 -13.5(2) . . . . ?
O12 La1 O9 C23 167.0(2) . . . . ?
O5 La1 O9 C23 61.0(3) . . . . ?
O6 La1 O9 C23 94.9(2) . . . . ?
O8 La1 O9 C23 26.2(2) . . . . ?
O2 La1 O9 C23 -52.1(2) . . . . ?
O13 La1 O9 C23 152.5(2) . . . . ?
Zn1 La1 O9 C23 11.0(3) . . . . ?
Zn2 La1 O9 C23 -165.0(3) . . . . ?
O16 La1 O9 Zn2 44.86(9) . . . . ?
O14 La1 O9 Zn2 51.8(2) . . . . ?
O1 La1 O9 Zn2 151.54(8) . . . . ?
O12 La1 O9 Zn2 -27.94(8) . . . . ?
O5 La1 O9 Zn2 -133.96(9) . . . . ?
O6 La1 O9 Zn2 -100.06(9) . . . . ?
O8 La1 O9 Zn2 -168.73(13) . . . . ?
O2 La1 O9 Zn2 112.96(10) . . . . ?
O13 La1 O9 Zn2 -42.41(12) . . . . ?
Zn1 La1 O9 Zn2 176.033(19) . . . . ?
C25 C24 C28 N3 178.9(3) . . . . ?
C23 C24 C28 N3 -2.4(5) . . . . ?
C24 C28 N3 O10 -178.7(3) . . . . ?
C24 C28 N3 Zn2 0.0(5) . . . . ?
O9 Zn2 N3 C28 0.2(3) . . . . ?
O17 Zn2 N3 C28 -111.6(3) . . . . ?
N4 Zn2 N3 C28 128.4(3) . . . . ?
O12 Zn2 N3 C28 41.3(5) . . . . ?
La1 Zn2 N3 C28 -16.7(3) . . . . ?
O9 Zn2 N3 O10 178.8(2) . . . . ?
O17 Zn2 N3 O10 66.9(2) . . . . ?
N4 Zn2 N3 O10 -53.1(2) . . . . ?
O12 Zn2 N3 O10 -140.2(3) . . . . ?
La1 Zn2 N3 O10 161.83(19) . . . . ?
C28 N3 O10 C29 177.5(3) . . . . ?
Zn2 N3 O10 C29 -1.2(4) . . . . ?
N3 O10 C29 C30 87.5(3) . . . . ?
O10 C29 C30 O11 -51.2(4) . . . . ?
C29 C30 O11 N4 -62.3(4) . . . . ?
C30 O11 N4 C31 -118.5(3) . . . . ?
C30 O11 N4 Zn2 72.4(3) . . . . ?
O9 Zn2 N4 C31 -72.8(3) . . . . ?
O17 Zn2 N4 C31 98.5(3) . . . . ?
O12 Zn2 N4 C31 0.6(3) . . . . ?
N3 Zn2 N4 C31 -161.8(3) . . . . ?
La1 Zn2 N4 C31 -15.8(4) . . . . ?
O9 Zn2 N4 O11 94.0(2) . . . . ?
O17 Zn2 N4 O11 -94.8(2) . . . . ?
O12 Zn2 N4 O11 167.3(2) . . . . ?
N3 Zn2 N4 O11 5.0(2) . . . . ?
La1 Zn2 N4 O11 150.86(18) . . . . ?
O11 N4 C31 C32 -175.5(3) . . . . ?
Zn2 N4 C31 C32 -7.9(5) . . . . ?
N4 C31 C32 C33 7.7(6) . . . . ?
N4 C31 C32 C37 -171.3(4) . . . . ?
C37 C32 C33 O12 -178.9(3) . . . . ?
C31 C32 C33 O12 2.1(5) . . . . ?
C37 C32 C33 C34 0.0(5) . . . . ?
C31 C32 C33 C34 -179.0(3) . . . . ?
O12 C33 C34 O13 1.5(4) . . . . ?
C32 C33 C34 O13 -177.5(3) . . . . ?
O12 C33 C34 C35 -178.3(3) . . . . ?
C32 C33 C34 C35 2.8(5) . . . . ?
O13 C34 C35 C36 177.2(3) . . . . ?
C33 C34 C35 C36 -3.1(6) . . . . ?
C34 C35 C36 C37 0.6(6) . . . . ?
C35 C36 C37 C32 2.2(6) . . . . ?
C33 C32 C37 C36 -2.5(6) . . . . ?
C31 C32 C37 C36 176.5(4) . . . . ?
C32 C33 O12 Zn2 -11.1(5) . . . . ?
C34 C33 O12 Zn2 170.0(2) . . . . ?
C32 C33 O12 La1 156.2(2) . . . . ?
C34 C33 O12 La1 -22.7(4) . . . . ?
O9 Zn2 O12 C33 138.8(3) . . . . ?
O17 Zn2 O12 C33 -110.3(3) . . . . ?
N4 Zn2 O12 C33 8.8(3) . . . . ?
N3 Zn2 O12 C33 97.0(4) . . . . ?
La1 Zn2 O12 C33 169.8(3) . . . . ?
O9 Zn2 O12 La1 -30.94(9) . . . . ?
O17 Zn2 O12 La1 79.95(10) . . . . ?
N4 Zn2 O12 La1 -160.99(11) . . . . ?
N3 Zn2 O12 La1 -72.8(3) . . . . ?
O16 La1 O12 C33 128.2(3) . . . . ?
O14 La1 O12 C33 66.5(3) . . . . ?
O5 La1 O12 C33 -17.1(3) . . . . ?
O9 La1 O12 C33 -143.6(3) . . . . ?
O6 La1 O12 C33 -50.6(2) . . . . ?
O8 La1 O12 C33 -108.8(3) . . . . ?
O2 La1 O12 C33 173.6(2) . . . . ?
O13 La1 O12 C33 21.4(2) . . . . ?
Zn1 La1 O12 C33 9.9(3) . . . . ?
Zn2 La1 O12 C33 -170.2(3) . . . . ?
O16 La1 O12 Zn2 -61.64(9) . . . . ?
O14 La1 O12 Zn2 -123.34(10) . . . . ?
O5 La1 O12 Zn2 153.07(8) . . . . ?
O9 La1 O12 Zn2 26.57(8) . . . . ?
O6 La1 O12 Zn2 119.55(10) . . . . ?
O8 La1 O12 Zn2 61.37(10) . . . . ?
O2 La1 O12 Zn2 -16.22(12) . . . . ?
O13 La1 O12 Zn2 -168.47(13) . . . . ?
Zn1 La1 O12 Zn2 -179.96(2) . . . . ?
C35 C34 O13 C38 4.7(5) . . . . ?
C33 C34 O13 C38 -175.0(3) . . . . ?
C35 C34 O13 La1 -164.5(3) . . . . ?
C33 C34 O13 La1 15.7(3) . . . . ?
O16 La1 O13 C34 -82.1(2) . . . . ?
O14 La1 O13 C34 -152.0(2) . . . . ?
O1 La1 O13 C34 161.5(2) . . . . ?
O12 La1 O13 C34 -18.1(2) . . . . ?
O5 La1 O13 C34 127.6(2) . . . . ?
O9 La1 O13 C34 -3.1(2) . . . . ?
O6 La1 O13 C34 64.5(2) . . . . ?
O8 La1 O13 C34 68.8(2) . . . . ?
O2 La1 O13 C34 -108.5(2) . . . . ?
Zn1 La1 O13 C34 156.0(2) . . . . ?
Zn2 La1 O13 C34 -24.6(2) . . . . ?
O16 La1 O13 C38 110.0(3) . . . . ?
O14 La1 O13 C38 40.1(3) . . . . ?
O1 La1 O13 C38 -6.4(3) . . . . ?
O12 La1 O13 C38 174.0(3) . . . . ?
O5 La1 O13 C38 -40.3(3) . . . . ?
O9 La1 O13 C38 -171.0(3) . . . . ?
O6 La1 O13 C38 -103.4(3) . . . . ?
O8 La1 O13 C38 -99.1(3) . . . . ?
O2 La1 O13 C38 83.6(3) . . . . ?
Zn1 La1 O13 C38 -11.9(3) . . . . ?
Zn2 La1 O13 C38 167.5(3) . . . . ?
O16 La1 O14 C39 133.3(5) . . . . ?
O1 La1 O14 C39 15.4(5) . . . . ?
O12 La1 O14 C39 -166.7(5) . . . . ?
O5 La1 O14 C39 -49.5(5) . . . . ?
O9 La1 O14 C39 126.2(5) . . . . ?
O6 La1 O14 C39 -87.0(5) . . . . ?
O8 La1 O14 C39 6.3(6) . . . . ?
O2 La1 O14 C39 70.3(5) . . . . ?
O13 La1 O14 C39 -126.1(5) . . . . ?
Zn1 La1 O14 C39 -18.7(5) . . . . ?
Zn2 La1 O14 C39 157.7(5) . . . . ?
O5 Zn1 O15 C39 31.7(3) . . . . ?
N1 Zn1 O15 C39 -141.1(3) . . . . ?
O1 Zn1 O15 C39 -51.1(3) . . . . ?
N2 Zn1 O15 C39 121.5(3) . . . . ?
La1 Zn1 O15 C39 -7.8(3) . . . . ?
La1 O14 C39 O15 18.9(8) . . . . ?
La1 O14 C39 C40 -163.5(4) . . . . ?
Zn1 O15 C39 O14 1.1(5) . . . . ?
Zn1 O15 C39 C40 -176.5(4) . . . . ?
O14 La1 O16 C41 152.5(4) . . . . ?
O1 La1 O16 C41 -144.0(4) . . . . ?
O12 La1 O16 C41 32.6(4) . . . . ?
O5 La1 O16 C41 147.5(4) . . . . ?
O9 La1 O16 C41 -31.0(4) . . . . ?
O6 La1 O16 C41 34.4(5) . . . . ?
O8 La1 O16 C41 -66.9(4) . . . . ?
O2 La1 O16 C41 -104.4(4) . . . . ?
O13 La1 O16 C41 87.1(4) . . . . ?
Zn1 La1 O16 C41 179.7(4) . . . . ?
Zn2 La1 O16 C41 -3.9(4) . . . . ?
O9 Zn2 O17 C41 45.6(3) . . . . ?
N4 Zn2 O17 C41 -127.0(2) . . . . ?
O12 Zn2 O17 C41 -36.6(2) . . . . ?
N3 Zn2 O17 C41 135.3(2) . . . . ?
La1 Zn2 O17 C41 6.4(2) . . . . ?
La1 O16 C41 O17 10.3(6) . . . . ?
La1 O16 C41 C42 -171.6(3) . . . . ?
Zn2 O17 C41 O16 -10.2(4) . . . . ?
Zn2 O17 C41 C42 171.6(3) . . . . ?
F3 P1 F1 O20 110.8(6) 11_666 . . 11_666 ?
F3 P1 F1 O20 -107.2(5) 12_656 . . 11_666 ?
F3 P1 F1 O20 -178.0(5) . . . 11_666 ?
F2 P1 F1 O20 91.6(5) 2_655 . . 11_666 ?
F2 P1 F1 O20 -88.9(4) . . . 11_666 ?
F1 P1 F1 O20 0.000(1) 2_655 . . 11_666 ?
P1 P1 F1 O20 180.000(1) 11_666 . . 11_666 ?
F3 P1 F2 F3 -4(3) 11_666 . . 12_656 ?
F3 P1 F2 F3 -47.7(15) . . . 12_656 ?
F3 P1 F2 F3 44.0(13) 2_655 . . 12_656 ?
F1 P1 F2 F3 134.2(14) 2_655 . . 12_656 ?
F1 P1 F2 F3 -137.9(14) . . . 12_656 ?
P1 P1 F2 F3 -1.9(13) 11_666 . . 12_656 ?
F3 P1 F3 P1 -70.4(4) 11_666 . . 11_666 ?
F3 P1 F3 P1 70.4(4) 12_656 . . 11_666 ?
F3 P1 F3 P1 0.0 2_655 . . 11_666 ?
F2 P1 F3 P1 -89.1(5) 2_655 . . 11_666 ?
F2 P1 F3 P1 90.4(6) . . . 11_666 ?
F1 P1 F3 P1 -178.1(4) . . . 11_666 ?
F3 P1 F3 F3 140.7(8) 12_656 . . 11_666 ?
F3 P1 F3 F3 70.4(4) 2_655 . . 11_666 ?
F2 P1 F3 F3 -18.7(6) 2_655 . . 11_666 ?
F2 P1 F3 F3 160.8(7) . . . 11_666 ?
F1 P1 F3 F3 -107.7(6) . . . 11_666 ?
P1 P1 F3 F3 70.4(4) 11_666 . . 11_666 ?
F3 P1 F3 F3 -140.7(8) 11_666 . . 12_656 ?
F3 P1 F3 F3 -70.4(4) 2_655 . . 12_656 ?
F2 P1 F3 F3 -159.5(7) 2_655 . . 12_656 ?
F2 P1 F3 F3 20.0(7) . . . 12_656 ?
F1 P1 F3 F3 111.6(6) . . . 12_656 ?
P1 P1 F3 F3 -70.4(4) 11_666 . . 12_656 ?
C43 O18 C43 C44 -176.9(19) 2_655 . . . ?
C45 C46 O19 C47 -179.8(7) . . . . ?
C46 O19 C47 C48 -175.8(7) . . . . ?
